data_4021945
loop_
_publ_author_name
'Mar\'ia C. Fern\'andez'
'Aniana D\'iaz'
'Juan J. Guill\'in'
'Olga Blanco'
'Mar\'ia Ruiz'
'Vicente Ojea'

_publ_contact_author_address
;
  Dna. Ana I. Balana
  Servizos Xerais de Apoio 'a Investigaci\'on.
  Universidade da Coru\~na.
  Castro de Elvi\~na, sn. 
  15.192, A Coru\~na, Spain
  
;
_publ_contact_author_email sxairx@udc.es
_publ_contact_author_fax '+34 976 167068'
_publ_contact_author_name 'Ana I. Balana'
_publ_contact_author_phone '+34 981 167000 ext 2630'
_publ_section_title
;
 Diastereoselective Synthesis of 2-Amino-4-phosphonobutanoic Acids
 by Electrophilic Substitution and Tin-Peterson Olefination of Bis-lactim
 Ethers Derived from cyclo-[L-AP4-D-Val]
;
_journal_name_full 'Journal of Organic Chemistry'
_journal_page_first 6958
_journal_page_last 6974
_journal_paper_doi 10.1021/jo061072x
_journal_volume 71
_journal_year 2006
_chemical_absolute_configuration ad
_chemical_formula_moiety 'C18 H28 N O5 P, 0.5(H2 O)'
_chemical_formula_sum 'C18 H29 N O5.5 P'
_chemical_formula_weight 378.39
_chemical_name_systematic
;
 ?
;
_space_group_IT_number 5
_symmetry_cell_setting monoclinic
_symmetry_space_group_name_Hall 'C 2y'
_symmetry_space_group_name_H-M 'C 1 2 1'
_atom_sites_solution_hydrogens geom
_atom_sites_solution_primary direct
_atom_sites_solution_secondary difmap
_audit_creation_method SHELXL-97
_cell_angle_alpha 90.00
_cell_angle_beta 101.189(2)
_cell_angle_gamma 90.00
_cell_formula_units_Z 4
_cell_length_a 15.3035(16)
_cell_length_b 10.3641(11)
_cell_length_c 14.1931(15)
_cell_measurement_reflns_used 2969
_cell_measurement_temperature 298(2)
_cell_measurement_theta_max 24.373
_cell_measurement_theta_min 2.388
_cell_volume 2208.3(4)
_computing_cell_refinement 'Bruker SMART'
_computing_data_collection 'Bruker SMART'
_computing_data_reduction 'Bruker SHELXTL'
_computing_molecular_graphics 'Bruker SHELXTL'
_computing_publication_material 'Bruker SHELXTL'
_computing_structure_refinement 'SHELXL-97 (Sheldrick, 1997)'
_computing_structure_solution 'SHELXS-97 (Sheldrick, 1990)'
_diffrn_ambient_temperature 298(2)
_diffrn_measured_fraction_theta_full 0.994
_diffrn_measured_fraction_theta_max 0.994
_diffrn_measurement_device_type 'CCD area detector'
_diffrn_measurement_method 'phi and omega scans'
_diffrn_radiation_monochromator graphite
_diffrn_radiation_source 'fine-focus sealed tube'
_diffrn_radiation_type MoK\a
_diffrn_radiation_wavelength 0.71073
_diffrn_reflns_av_R_equivalents 0.0206
_diffrn_reflns_av_sigmaI/netI 0.0414
_diffrn_reflns_limit_h_max 10
_diffrn_reflns_limit_h_min -20
_diffrn_reflns_limit_k_max 12
_diffrn_reflns_limit_k_min -13
_diffrn_reflns_limit_l_max 18
_diffrn_reflns_limit_l_min -17
_diffrn_reflns_number 7785
_diffrn_reflns_theta_full 28.12
_diffrn_reflns_theta_max 28.12
_diffrn_reflns_theta_min 2.39
_exptl_absorpt_coefficient_mu 0.151
_exptl_absorpt_correction_T_max 0.9491
_exptl_absorpt_correction_T_min 0.9421
_exptl_absorpt_correction_type multi-scan
_exptl_absorpt_process_details
; SADABS: Area-Detector Absorption Correction. Bruker-AXS 
  within SAINT+ package, v. 6.22 (2001).
;
_exptl_crystal_colour colourless
_exptl_crystal_density_diffrn 1.138
_exptl_crystal_density_method 'not measured'
_exptl_crystal_description 'irregular block'
_exptl_crystal_F_000 812
_exptl_crystal_size_max 0.40
_exptl_crystal_size_mid 0.40
_exptl_crystal_size_min 0.35
_refine_diff_density_max 0.120
_refine_diff_density_min -0.222
_refine_diff_density_rms 0.032
_refine_ls_abs_structure_details 'Flack H D (1983), Acta Cryst. A39, 876-881'
_refine_ls_abs_structure_Flack -0.12(9)
_refine_ls_extinction_method none
_refine_ls_goodness_of_fit_ref 0.991
_refine_ls_hydrogen_treatment calc
_refine_ls_matrix_type full
_refine_ls_number_parameters 255
_refine_ls_number_reflns 5036
_refine_ls_number_restraints 27
_refine_ls_restrained_S_all 0.988
_refine_ls_R_factor_all 0.0730
_refine_ls_R_factor_gt 0.0438
_refine_ls_shift/su_max 0.000
_refine_ls_shift/su_mean 0.000
_refine_ls_structure_factor_coef Fsqd
_refine_ls_weighting_details 'calc w=1/[\s^2^(Fo^2^)+(0.0643P)^2^+0.0000P] where P=(Fo^2^+2Fc^2^)/3'
_refine_ls_weighting_scheme calc
_refine_ls_wR_factor_gt 0.1042
_refine_ls_wR_factor_ref 0.1168
_reflns_number_gt 3396
_reflns_number_total 5036
_reflns_threshold_expression >2sigma(I)
_cod_data_source_file jo061072xsi20060524_021005.cif
_cod_original_sg_symbol_H-M 'C 2'
_cod_original_formula_sum 'C18 H29 N O5.50 P'
_cod_database_code 4021945

loop_
_symmetry_equiv_pos_as_xyz
'x, y, z'
'-x, y, -z'
'x+1/2, y+1/2, z'
'-x+1/2, y+1/2, -z'

loop_
_atom_site_label
_atom_site_type_symbol
_atom_site_fract_x
_atom_site_fract_y
_atom_site_fract_z
_atom_site_U_iso_or_equiv
_atom_site_adp_type
_atom_site_occupancy
_atom_site_symmetry_multiplicity
_atom_site_calc_flag
_atom_site_refinement_flags
_atom_site_disorder_assembly
_atom_site_disorder_group
P1 P 0.67630(4) 0.81187(6) 0.01080(4) 0.06288(19) Uani 1 1 d . A .
O1 O 0.71908(18) 0.7067(2) 0.08480(12) 0.1026(8) Uani 1 1 d D . .
O2 O 0.64015(13) 0.92506(18) 0.05385(12) 0.0779(5) Uani 1 1 d . . .
O3 O 0.75230(11) 0.85470(15) -0.04351(11) 0.0706(5) Uani 1 1 d . . .
O4 O 0.82773(12) 0.48741(15) -0.32820(10) 0.0672(5) Uani 1 1 d . A .
O5 O 0.74669(13) 0.67187(16) -0.36464(10) 0.0703(5) Uani 1 1 d . A .
N1 N 0.77743(13) 0.58965(17) -0.21298(11) 0.0541(5) Uani 1 1 d . A .
H1N H 0.8061 0.5305 -0.1772 0.065 Uiso 1 1 calc R . .
C1 C 0.60041(17) 0.7222(3) -0.07784(16) 0.0657(6) Uani 1 1 d . . .
H1 H 0.5600 0.6754 -0.0443 0.079 Uiso 1 1 calc R A .
C2 C 0.65426(15) 0.6189(2) -0.12431(14) 0.0555(5) Uani 1 1 d . A .
H2 H 0.6852 0.5649 -0.0716 0.067 Uiso 1 1 calc R . .
C3 C 0.72759(15) 0.6845(2) -0.16935(13) 0.0515(5) Uani 1 1 d . . .
H3 H 0.6994 0.7453 -0.2189 0.062 Uiso 1 1 calc R A .
C4 C 0.79425(17) 0.7572(3) -0.09464(18) 0.0686(7) Uani 1 1 d . A .
H4A H 0.8259 0.6961 -0.0485 0.082 Uiso 1 1 calc R . .
H4B H 0.8376 0.7989 -0.1261 0.082 Uiso 1 1 calc R . .
C5 C 0.59126(16) 0.5302(3) -0.19080(18) 0.0666(6) Uani 1 1 d . . .
C6 C 0.5586(2) 0.4194(3) -0.1522(3) 0.0871(8) Uani 1 1 d . A .
H6 H 0.5778 0.4008 -0.0873 0.105 Uiso 1 1 calc R . .
C7 C 0.4988(3) 0.3374(4) -0.2083(4) 0.1212(14) Uani 1 1 d . . .
H7 H 0.4779 0.2643 -0.1818 0.145 Uiso 1 1 calc R A .
C8 C 0.4705(3) 0.3660(5) -0.3048(4) 0.1348(18) Uani 1 1 d . A .
H8 H 0.4298 0.3117 -0.3427 0.162 Uiso 1 1 calc R . .
C9 C 0.5011(3) 0.4728(5) -0.3456(3) 0.1265(16) Uani 1 1 d . . .
H9 H 0.4816 0.4901 -0.4106 0.152 Uiso 1 1 calc R A .
C10 C 0.56216(19) 0.5554(4) -0.28871(18) 0.0875(8) Uani 1 1 d . A .
H10 H 0.5834 0.6274 -0.3162 0.105 Uiso 1 1 calc R . .
C11 C 0.54326(19) 0.8144(4) -0.14993(19) 0.0939(9) Uani 1 1 d . A .
H11A H 0.5815 0.8686 -0.1790 0.141 Uiso 1 1 calc R . .
H11B H 0.5072 0.8670 -0.1169 0.141 Uiso 1 1 calc R . .
H11C H 0.5055 0.7650 -0.1988 0.141 Uiso 1 1 calc R . .
C12 C 0.78052(16) 0.5908(2) -0.30769(14) 0.0539(5) Uani 1 1 d . . .
C13 C 0.82887(19) 0.4525(3) -0.42846(15) 0.0675(7) Uani 1 1 d . . .
C14 C 0.8767(3) 0.5570(4) -0.4751(2) 0.1101(11) Uani 1 1 d . A .
H14A H 0.8401 0.6329 -0.4856 0.165 Uiso 1 1 calc R . .
H14B H 0.8878 0.5262 -0.5355 0.165 Uiso 1 1 calc R . .
H14C H 0.9323 0.5777 -0.4336 0.165 Uiso 1 1 calc R . .
C15 C 0.7346(3) 0.4315(4) -0.4825(2) 0.1101(12) Uani 1 1 d . A .
H15A H 0.7035 0.3770 -0.4455 0.165 Uiso 1 1 calc R . .
H15B H 0.7360 0.3912 -0.5431 0.165 Uiso 1 1 calc R . .
H15C H 0.7047 0.5131 -0.4933 0.165 Uiso 1 1 calc R . .
C16 C 0.8812(3) 0.3261(4) -0.4183(2) 0.1087(11) Uani 1 1 d . A .
H16A H 0.9409 0.3417 -0.3845 0.163 Uiso 1 1 calc R . .
H16B H 0.8826 0.2921 -0.4808 0.163 Uiso 1 1 calc R . .
H16C H 0.8529 0.2651 -0.3830 0.163 Uiso 1 1 calc R . .
C17A C 0.7430(8) 0.7192(8) 0.1834(3) 0.109(3) Uani 0.689(19) 1 d PU A 1
H17A H 0.6975 0.7686 0.2063 0.130 Uiso 0.689(19) 1 calc PR A 1
H17B H 0.7983 0.7674 0.1987 0.130 Uiso 0.689(19) 1 calc PR A 1
C18A C 0.7543(13) 0.5990(15) 0.2327(5) 0.187(7) Uani 0.689(19) 1 d PU A 1
H18A H 0.6970 0.5636 0.2360 0.281 Uiso 0.689(19) 1 calc PR A 1
H18B H 0.7878 0.6120 0.2966 0.281 Uiso 0.689(19) 1 calc PR A 1
H18C H 0.7858 0.5403 0.1989 0.281 Uiso 0.689(19) 1 calc PR A 1
C17B C 0.6915(17) 0.657(2) 0.1660(14) 0.152(10) Uani 0.311(19) 1 d PDU A 2
H17C H 0.6550 0.5807 0.1508 0.183 Uiso 0.311(19) 1 calc PR A 2
H17D H 0.6590 0.7211 0.1955 0.183 Uiso 0.311(19) 1 calc PR A 2
C18B C 0.782(2) 0.625(5) 0.231(2) 0.27(2) Uani 0.311(19) 1 d PDU A 2
H18D H 0.7728 0.5875 0.2895 0.400 Uiso 0.311(19) 1 calc PR A 2
H18E H 0.8166 0.7028 0.2442 0.400 Uiso 0.311(19) 1 calc PR A 2
H18F H 0.8139 0.5653 0.1979 0.400 Uiso 0.311(19) 1 calc PR A 2
O6S O 0.0000 0.6130(4) 0.0000 0.183(2) Uani 1 2 d S . .
H19A H 0.0335 0.6130 -0.0456 0.275 Uiso 0.50 1 d PR . .
H19B H 0.0168 0.5384 0.0307 0.275 Uiso 0.50 1 d PR . .

loop_
_atom_site_aniso_label
_atom_site_aniso_U_11
_atom_site_aniso_U_22
_atom_site_aniso_U_33
_atom_site_aniso_U_23
_atom_site_aniso_U_13
_atom_site_aniso_U_12
P1 0.0666(4) 0.0745(4) 0.0458(3) -0.0161(3) 0.0067(2) 0.0033(3)
O1 0.152(2) 0.1021(14) 0.0474(9) -0.0084(10) 0.0053(11) 0.0361(15)
O2 0.0823(12) 0.0865(12) 0.0635(9) -0.0264(9) 0.0104(9) 0.0107(11)
O3 0.0663(10) 0.0733(11) 0.0731(10) -0.0265(8) 0.0162(8) -0.0081(8)
O4 0.0918(12) 0.0690(10) 0.0424(7) -0.0018(7) 0.0168(8) 0.0233(9)
O5 0.1015(14) 0.0661(10) 0.0464(8) 0.0120(7) 0.0216(9) 0.0206(10)
N1 0.0648(11) 0.0607(11) 0.0384(8) 0.0028(7) 0.0137(8) 0.0095(9)
C1 0.0583(14) 0.0862(17) 0.0550(12) -0.0185(12) 0.0171(11) -0.0085(13)
C2 0.0579(13) 0.0667(13) 0.0425(10) -0.0072(9) 0.0114(9) -0.0038(11)
C3 0.0579(13) 0.0541(11) 0.0433(10) -0.0047(9) 0.0115(9) 0.0034(10)
C4 0.0571(15) 0.0777(15) 0.0728(14) -0.0219(12) 0.0169(12) -0.0058(12)
C5 0.0579(14) 0.0783(16) 0.0665(14) -0.0192(12) 0.0193(12) -0.0091(13)
C6 0.0676(17) 0.0850(19) 0.111(2) -0.0094(17) 0.0232(16) -0.0146(16)
C7 0.084(2) 0.101(3) 0.183(4) -0.031(3) 0.035(3) -0.032(2)
C8 0.103(3) 0.132(4) 0.166(4) -0.076(3) 0.017(3) -0.047(3)
C9 0.095(3) 0.183(4) 0.094(2) -0.058(3) -0.001(2) -0.027(3)
C10 0.0786(19) 0.116(2) 0.0644(15) -0.0257(16) 0.0053(14) -0.0212(18)
C11 0.0727(17) 0.129(2) 0.0720(15) -0.0313(18) -0.0057(13) 0.029(2)
C12 0.0636(13) 0.0566(13) 0.0432(10) 0.0014(9) 0.0145(10) -0.0001(11)
C13 0.0858(17) 0.0745(15) 0.0427(11) -0.0105(10) 0.0138(12) 0.0152(14)
C14 0.139(3) 0.121(2) 0.087(2) 0.000(2) 0.063(2) 0.011(3)
C15 0.114(3) 0.116(2) 0.090(2) -0.044(2) -0.0046(19) 0.009(2)
C16 0.150(3) 0.103(2) 0.0723(16) -0.0154(17) 0.0214(18) 0.052(2)
C17A 0.149(7) 0.120(5) 0.049(2) 0.009(3) -0.003(3) 0.024(5)
C18A 0.35(2) 0.146(8) 0.062(4) 0.026(4) 0.026(8) 0.064(11)
C17B 0.144(19) 0.21(2) 0.107(13) -0.035(15) 0.030(12) 0.047(15)
C18B 0.26(3) 0.23(4) 0.24(3) 0.01(3) -0.15(3) 0.02(3)
O6S 0.125(3) 0.107(3) 0.297(6) 0.000 -0.012(4) 0.000

loop_
_atom_type_symbol
_atom_type_description
_atom_type_scat_dispersion_real
_atom_type_scat_dispersion_imag
_atom_type_scat_source
C C 0.0033 0.0016 'International Tables Vol C Tables 4.2.6.8 and 6.1.1.4'
H H 0.0000 0.0000 'International Tables Vol C Tables 4.2.6.8 and 6.1.1.4'
N N 0.0061 0.0033 'International Tables Vol C Tables 4.2.6.8 and 6.1.1.4'
O O 0.0106 0.0060 'International Tables Vol C Tables 4.2.6.8 and 6.1.1.4'
P P 0.1023 0.0942 'International Tables Vol C Tables 4.2.6.8 and 6.1.1.4'

loop_
_geom_angle_atom_site_label_1
_geom_angle_atom_site_label_2
_geom_angle_atom_site_label_3
_geom_angle
O2 P1 O1 114.60(10)
O2 P1 O3 110.42(10)
O1 P1 O3 105.75(13)
O2 P1 C1 117.18(11)
O1 P1 C1 103.83(13)
O3 P1 C1 103.94(10)
C17A O1 C17B 42.5(10)
C17A O1 P1 127.5(3)
C17B O1 P1 130.8(8)
C4 O3 P1 118.94(14)
C12 O4 C13 120.59(17)
C12 N1 C3 122.62(18)
C12 N1 H1N 118.7
C3 N1 H1N 118.7
C11 C1 C2 114.81(17)
C11 C1 P1 110.53(19)
C2 C1 P1 109.02(16)
C11 C1 H1 107.4
C2 C1 H1 107.4
P1 C1 H1 107.4
C5 C2 C3 115.55(16)
C5 C2 C1 110.57(18)
C3 C2 C1 110.75(18)
C5 C2 H2 106.5
C3 C2 H2 106.5
C1 C2 H2 106.5
N1 C3 C4 107.20(18)
N1 C3 C2 111.12(17)
C4 C3 C2 111.76(16)
N1 C3 H3 108.9
C4 C3 H3 108.9
C2 C3 H3 108.9
O3 C4 C3 112.87(19)
O3 C4 H4A 109.0
C3 C4 H4A 109.0
O3 C4 H4B 109.0
C3 C4 H4B 109.0
H4A C4 H4B 107.8
C10 C5 C6 118.1(3)
C10 C5 C2 123.0(2)
C6 C5 C2 118.8(2)
C7 C6 C5 121.5(4)
C7 C6 H6 119.2
C5 C6 H6 119.2
C6 C7 C8 118.9(4)
C6 C7 H7 120.6
C8 C7 H7 120.6
C9 C8 C7 121.5(3)
C9 C8 H8 119.2
C7 C8 H8 119.2
C8 C9 C10 119.5(4)
C8 C9 H9 120.2
C10 C9 H9 120.2
C5 C10 C9 120.4(4)
C5 C10 H10 119.8
C9 C10 H10 119.8
C1 C11 H11A 109.5
C1 C11 H11B 109.5
H11A C11 H11B 109.5
C1 C11 H11C 109.5
H11A C11 H11C 109.5
H11B C11 H11C 109.5
O5 C12 N1 125.2(2)
O5 C12 O4 125.61(18)
N1 C12 O4 109.21(18)
O4 C13 C15 109.7(2)
O4 C13 C16 102.91(19)
C15 C13 C16 110.8(3)
O4 C13 C14 110.0(2)
C15 C13 C14 111.8(3)
C16 C13 C14 111.3(3)
C13 C14 H14A 109.5
C13 C14 H14B 109.5
H14A C14 H14B 109.5
C13 C14 H14C 109.5
H14A C14 H14C 109.5
H14B C14 H14C 109.5
C13 C15 H15A 109.5
C13 C15 H15B 109.5
H15A C15 H15B 109.5
C13 C15 H15C 109.5
H15A C15 H15C 109.5
H15B C15 H15C 109.5
C13 C16 H16A 109.5
C13 C16 H16B 109.5
H16A C16 H16B 109.5
C13 C16 H16C 109.5
H16A C16 H16C 109.5
H16B C16 H16C 109.5
O1 C17A C18A 113.6(8)
O1 C17A H17A 108.9
C18A C17A H17A 108.9
O1 C17A H17B 108.9
C18A C17A H17B 108.9
H17A C17A H17B 107.7
O1 C17B C18B 100.8(19)
O1 C17B H17C 111.6
C18B C17B H17C 111.6
O1 C17B H17D 111.6
C18B C17B H17D 111.6
H17C C17B H17D 109.4
C17B C18B H18D 109.5
C17B C18B H18E 109.5
H18D C18B H18E 109.5
C17B C18B H18F 109.5
H18D C18B H18F 109.5
H18E C18B H18F 109.5
H19A O6S H19B 101.5

loop_
_geom_bond_atom_site_label_1
_geom_bond_atom_site_label_2
_geom_bond_distance
P1 O2 1.4788(18)
P1 O1 1.566(2)
P1 O3 1.5786(18)
P1 C1 1.797(2)
O1 C17A 1.381(5)
O1 C17B 1.399(2)
O3 C4 1.463(3)
O4 C12 1.355(3)
O4 C13 1.472(2)
O5 C12 1.210(3)
N1 C12 1.354(2)
N1 C3 1.454(3)
N1 H1N 0.8600
C1 C11 1.542(4)
C1 C2 1.572(3)
C1 H1 0.9800
C2 C5 1.520(3)
C2 C3 1.552(3)
C2 H2 0.9800
C3 C4 1.521(3)
C3 H3 0.9800
C4 H4A 0.9700
C4 H4B 0.9700
C5 C10 1.399(4)
C5 C6 1.406(4)
C6 C7 1.384(5)
C6 H6 0.9300
C7 C8 1.385(6)
C7 H7 0.9300
C8 C9 1.374(6)
C8 H8 0.9300
C9 C10 1.402(5)
C9 H9 0.9300
C10 H10 0.9300
C11 H11A 0.9600
C11 H11B 0.9600
C11 H11C 0.9600
C13 C15 1.512(5)
C13 C16 1.527(4)
C13 C14 1.529(4)
C14 H14A 0.9600
C14 H14B 0.9600
C14 H14C 0.9600
C15 H15A 0.9600
C15 H15B 0.9600
C15 H15C 0.9600
C16 H16A 0.9600
C16 H16B 0.9600
C16 H16C 0.9600
C17A C18A 1.423(16)
C17A H17A 0.9700
C17A H17B 0.9700
C18A H18A 0.9600
C18A H18B 0.9600
C18A H18C 0.9600
C17B C18B 1.544(19)
C17B H17C 0.9700
C17B H17D 0.9700
C18B H18D 0.9600
C18B H18E 0.9600
C18B H18F 0.9600
O6S H19A 0.9000
O6S H19B 0.9000

loop_
_geom_torsion_atom_site_label_1
_geom_torsion_atom_site_label_2
_geom_torsion_atom_site_label_3
_geom_torsion_atom_site_label_4
_geom_torsion
O2 P1 O1 C17A -14.5(8)
O3 P1 O1 C17A 107.3(7)
C1 P1 O1 C17A -143.6(7)
O2 P1 O1 C17B 41.1(19)
O3 P1 O1 C17B 162.9(18)
C1 P1 O1 C17B -88.0(18)
O2 P1 O3 C4 -177.45(17)
O1 P1 O3 C4 58.04(19)
C1 P1 O3 C4 -51.0(2)
O2 P1 C1 C11 45.2(2)
O1 P1 C1 C11 172.66(18)
O3 P1 C1 C11 -76.91(18)
O2 P1 C1 C2 172.28(14)
O1 P1 C1 C2 -60.26(19)
O3 P1 C1 C2 50.17(17)
C11 C1 C2 C5 -62.4(3)
P1 C1 C2 C5 173.04(17)
C11 C1 C2 C3 67.1(3)
P1 C1 C2 C3 -57.5(2)
C12 N1 C3 C4 -118.2(2)
C12 N1 C3 C2 119.4(2)
C5 C2 C3 N1 -53.0(2)
C1 C2 C3 N1 -179.69(17)
C5 C2 C3 C4 -172.7(2)
C1 C2 C3 C4 60.6(2)
P1 O3 C4 C3 56.5(3)
N1 C3 C4 O3 -178.83(18)
C2 C3 C4 O3 -56.8(3)
C3 C2 C5 C10 -36.3(3)
C1 C2 C5 C10 90.5(3)
C3 C2 C5 C6 145.4(2)
C1 C2 C5 C6 -87.8(3)
C10 C5 C6 C7 -0.6(4)
C2 C5 C6 C7 177.7(3)
C5 C6 C7 C8 -0.2(5)
C6 C7 C8 C9 0.6(6)
C7 C8 C9 C10 -0.3(6)
C6 C5 C10 C9 0.9(4)
C2 C5 C10 C9 -177.4(3)
C8 C9 C10 C5 -0.5(5)
C3 N1 C12 O5 3.6(4)
C3 N1 C12 O4 -176.73(18)
C13 O4 C12 O5 -10.7(3)
C13 O4 C12 N1 169.6(2)
C12 O4 C13 C15 -56.7(3)
C12 O4 C13 C16 -174.7(2)
C12 O4 C13 C14 66.6(3)
C17B O1 C17A C18A 49.3(17)
P1 O1 C17A C18A 161.8(10)
C17A O1 C17B C18B -45(2)
P1 O1 C17B C18B -148.8(18)
